data_8104965
loop_
_publ_author_name
'Guo, Wei'
'Zhai, Pengda'
'Bai, Xiaofan'
'Li, Nan'
'Wu, Haixia'
'Zhang, Zhihui'
'He, Jingyu'

_publ_section_title
;
 Crystal structure of
 2,6-di-tert-butyl-4-(4-methoxybenzylidene)cyclohexa-2,5-dien-1-one,
 C22H28O2
;
_journal_issue 1
_journal_name_full 'Zeitschrift f\"ur Kristallographie - New Crystal Structures'
_journal_page_first 75
_journal_page_last 77
_journal_paper_doi 10.1515/ncrs-2021-0394
_journal_volume 237
_journal_year 2022
_chemical_absolute_configuration unk
_chemical_formula_moiety 'C22 H28 O2'
_chemical_formula_sum 'C22 H28 O2'
_chemical_formula_weight 324.466
_space_group_crystal_system orthorhombic
_space_group_IT_number 33
_space_group_name_Hall 'P 2c -2n'
_space_group_name_H-M_alt 'P n a 21'
_symmetry_Int_Tables_number 33
_atom_sites_solution_primary dual
_cell_angle_alpha 90
_cell_angle_beta 90
_cell_angle_gamma 90
_cell_formula_units_Z 4
_cell_length_a 12.0841(9)
_cell_length_b 16.6946(12)
_cell_length_c 9.3837(8)
_cell_measurement_reflns_used 2545
_cell_measurement_temperature 219.99(10)
_cell_measurement_theta_max 26.4740
_cell_measurement_theta_min 2.9490
_cell_volume 1893.1(3)
_computing_cell_refinement 'CrysAlisPro 1.171.38.43f (Rigaku OD, 2015)'
_computing_data_collection 'CrysAlisPro 1.171.38.43f (Rigaku OD, 2015)'
_computing_data_reduction 'CrysAlisPro 1.171.38.43f (Rigaku OD, 2015)'
_computing_molecular_graphics 'Olex2 1.5 (Dolomanov et al., 2009)'
_computing_publication_material 'Olex2 1.5 (Dolomanov et al., 2009)'
_computing_structure_refinement 'olex2.refine 1.5 (Bourhis et al., 2015)'
_computing_structure_solution 'SHELXT 2014/5 (Sheldrick, 2014)'
_diffrn_ambient_environment N~2~
_diffrn_ambient_temperature 219.99(10)
_diffrn_detector 'CCD plate'
_diffrn_detector_area_resol_mean 5.2684
_diffrn_detector_type AtlasS2
_diffrn_measured_fraction_theta_full 1.0000
_diffrn_measured_fraction_theta_max 0.8901
_diffrn_measurement_details
;
List of Runs (angles in degrees, time in seconds):

  # Type    Start    End  Width  t~exp~   \w     \q     \k     \f   Frames
--------------------------------------------------------------------------
  1  \w    -14.00  30.00   1.00    6.00    --  -11.27 -99.00-180.00   44
  2  \w    -87.00 -21.00   1.00    6.00    --  -11.27 -77.00  30.00   66
  3  \w    -63.00 -29.00   1.00    6.00    --   11.90 -37.00 -30.00   34
  4  \w    -53.00 -28.00   1.00    6.00    --  -11.27 106.00-166.00   25
;
_diffrn_measurement_device 'four-circle diffractometer'
_diffrn_measurement_device_type 'SuperNova, Dual, Cu at zero, AtlasS2'
_diffrn_measurement_method '\w scans'
_diffrn_orient_matrix_type 'CrysAlisPro convention (1999,Acta A55,543-557)'
_diffrn_orient_matrix_UB_11 0.0456638000
_diffrn_orient_matrix_UB_12 -0.0254521000
_diffrn_orient_matrix_UB_13 0.0141152000
_diffrn_orient_matrix_UB_21 -0.0337031000
_diffrn_orient_matrix_UB_22 -0.0340038000
_diffrn_orient_matrix_UB_23 -0.0133840000
_diffrn_orient_matrix_UB_31 0.0149164000
_diffrn_orient_matrix_UB_32 0.0012685000
_diffrn_orient_matrix_UB_33 -0.0730534000
_diffrn_radiation_monochromator mirror
_diffrn_radiation_probe x-ray
_diffrn_radiation_type 'Mo K\a'
_diffrn_radiation_wavelength 0.71073
_diffrn_reflns_av_R_equivalents 0.0351
_diffrn_reflns_av_unetI/netI 0.0526
_diffrn_reflns_Laue_measured_fraction_full 1.0000
_diffrn_reflns_Laue_measured_fraction_max 0.8901
_diffrn_reflns_limit_h_max 15
_diffrn_reflns_limit_h_min -15
_diffrn_reflns_limit_k_max 22
_diffrn_reflns_limit_k_min -18
_diffrn_reflns_limit_l_max 12
_diffrn_reflns_limit_l_min -11
_diffrn_reflns_number 8174
_diffrn_reflns_point_group_measured_fraction_full 0.8622
_diffrn_reflns_point_group_measured_fraction_max 0.7193
_diffrn_reflns_theta_full 25.2417
_diffrn_reflns_theta_max 29.40
_diffrn_reflns_theta_min 2.08
_diffrn_source 'micro-focus sealed X-ray tube'
_diffrn_source_type 'SuperNova (Mo) X-ray Source'
_exptl_absorpt_coefficient_mu 0.071
_exptl_absorpt_correction_T_max 1.00000
_exptl_absorpt_correction_T_min 0.81887
_exptl_absorpt_correction_type multi-scan
_exptl_absorpt_process_details
;
CrysAlisPro 1.171.38.43f (Rigaku Oxford Diffraction, 2015)
Empirical absorption correction using spherical harmonics,
 implemented in SCALE3 ABSPACK scaling algorithm.
;
_exptl_crystal_colour yellow
_exptl_crystal_colour_primary yellow
_exptl_crystal_density_diffrn 1.138
_exptl_crystal_description block
_exptl_crystal_F_000 704.314
_exptl_crystal_size_max 0.12
_exptl_crystal_size_mid 0.1
_exptl_crystal_size_min 0.08
_refine_diff_density_max 0.1681
_refine_diff_density_min -0.1977
_refine_diff_density_rms 0.0458
_refine_ls_abs_structure_details 'Hooft, R.W.W., Straver, L.H., Spek, A.L. (2010). J. Appl. Cryst., 43, 665-668.'
_refine_ls_abs_structure_Flack -1.8(10)
_refine_ls_d_res_high 0.7238
_refine_ls_d_res_low 9.7888
_refine_ls_goodness_of_fit_ref 1.0532
_refine_ls_hydrogen_treatment constr
_refine_ls_matrix_type full
_refine_ls_number_constraints 42
_refine_ls_number_parameters 224
_refine_ls_number_reflns 3760
_refine_ls_number_restraints 1
_refine_ls_restrained_S_all 1.0532
_refine_ls_R_factor_all 0.0704
_refine_ls_R_factor_gt 0.0497
_refine_ls_shift/su_max 0.0002
_refine_ls_shift/su_mean 0.0001
_refine_ls_structure_factor_coef Fsqd
_refine_ls_weighting_details 'w=1/[\s^2^(Fo^2^)+(0.0414P)^2^+0.0313P] where P=(Fo^2^+2Fc^2^)/3'
_refine_ls_weighting_scheme calc
_refine_ls_wR_factor_gt 0.0940
_refine_ls_wR_factor_ref 0.1057
_reflns_Friedel_coverage 0.528
_reflns_limit_h_max 15
_reflns_limit_h_min -15
_reflns_limit_k_max 22
_reflns_limit_k_min -22
_reflns_limit_l_max 12
_reflns_limit_l_min -11
_reflns_number_gt 2949
_reflns_number_total 3760
_reflns_threshold_expression I>=2u(I)
_cod_data_source_file suppl_j_ncrs-2021-0394_suppl.cif
_cod_data_source_block TQ04
_cod_original_sg_symbol_Hall ' P 2c -2n'
_cod_database_code 8104965
_olex2_refinement_description
;
1. Fixed Uiso
 At 1.2 times of:
  All C(H) groups
 At 1.5 times of:
  All C(H,H,H) groups
2.a Aromatic/amide H refined with riding coordinates:
 C10(H10), C22(H22), C4(H4), C3(H3), C7(H7), C6(H6), C8(H8)
2.b Idealised Me refined as rotating group:
 C13(H13a,H13b,H13c), C20(H20a,H20b,H20c), C14(H14a,H14b,H14c), C21(H21a,H21b,
 H21c), C15(H15a,H15b,H15c), C19(H19a,H19b,H19c), C1(H1a,H1b,H1c)
;

loop_
_space_group_symop_id
_space_group_symop_operation_xyz
1 x,y,z
2 -x,-y,z+1/2
3 -x+1/2,y+1/2,z+1/2
4 x+1/2,-y+1/2,z

loop_
_atom_site_label
_atom_site_type_symbol
_atom_site_fract_x
_atom_site_fract_y
_atom_site_fract_z
_atom_site_U_iso_or_equiv
_atom_site_adp_type
_atom_site_occupancy
_atom_site_refinement_flags_posn
O2 O 0.76425(14) 0.44539(9) 0.38948(18) 0.0475(4) Uani 1.000000 .
O1 O 0.21883(13) 0.81449(10) 0.84953(18) 0.0481(4) Uani 1.000000 .
C9 C 0.62481(16) 0.66207(12) 0.4710(2) 0.0312(5) Uani 1.000000 .
C17 C 0.76142(16) 0.58373(13) 0.3363(2) 0.0307(5) Uani 1.000000 .
C11 C 0.65543(16) 0.52348(12) 0.5462(2) 0.0289(5) Uani 1.000000 .
C16 C 0.72901(17) 0.51250(13) 0.4212(2) 0.0319(5) Uani 1.000000 .
C22 C 0.70948(17) 0.65346(13) 0.3635(2) 0.0337(5) Uani 1.000000 .
C5 C 0.47242(18) 0.75093(12) 0.5711(2) 0.0356(5) Uani 1.000000 .
C10 C 0.60748(16) 0.59511(12) 0.5654(2) 0.0309(5) Uani 1.000000 .
C18 C 0.84886(18) 0.57461(13) 0.2189(2) 0.0366(5) Uani 1.000000 .
C2 C 0.2988(2) 0.79013(13) 0.7560(3) 0.0379(5) Uani 1.000000 .
C12 C 0.63383(17) 0.45253(12) 0.6465(2) 0.0329(5) Uani 1.000000 .
C3 C 0.30653(18) 0.71352(13) 0.7012(2) 0.0381(5) Uani 1.000000 .
C7 C 0.3746(2) 0.84817(13) 0.7160(3) 0.0424(6) Uani 1.000000 .
C4 C 0.39264(17) 0.69507(13) 0.6091(2) 0.0374(5) Uani 1.000000 .
C6 C 0.45920(19) 0.82901(13) 0.6239(3) 0.0415(6) Uani 1.000000 .
C8 C 0.56737(17) 0.73216(13) 0.4806(3) 0.0370(5) Uani 1.000000 .
C13 C 0.5648(2) 0.47827(15) 0.7746(3) 0.0491(7) Uani 1.000000 .
C20 C 0.95435(19) 0.53590(15) 0.2783(3) 0.0509(7) Uani 1.000000 .
C14 C 0.57030(19) 0.38670(13) 0.5662(3) 0.0470(6) Uani 1.000000 .
C21 C 0.8817(2) 0.65613(15) 0.1572(3) 0.0519(7) Uani 1.000000 .
C15 C 0.74335(19) 0.41809(14) 0.7052(3) 0.0451(6) Uani 1.000000 .
C19 C 0.8022(2) 0.52323(16) 0.0972(3) 0.0518(7) Uani 1.000000 .
C1 C 0.1457(2) 0.75519(15) 0.9049(3) 0.0542(7) Uani 1.000000 .
H10 H 0.56081(16) 0.60190(12) 0.6433(2) 0.0371(6) Uiso 1.000000 R
H22 H 0.72913(17) 0.69829(13) 0.3104(2) 0.0404(6) Uiso 1.000000 R
H4 H 0.39704(17) 0.64360(13) 0.5716(2) 0.0449(7) Uiso 1.000000 R
H3 H 0.25464(18) 0.67477(13) 0.7258(2) 0.0458(7) Uiso 1.000000 R
H7 H 0.3683(2) 0.90001(13) 0.7513(3) 0.0509(7) Uiso 1.000000 R
H6 H 0.50871(19) 0.86868(13) 0.5961(3) 0.0498(7) Uiso 1.000000 R
H8 H 0.59179(17) 0.77340(13) 0.4219(3) 0.0444(6) Uiso 1.000000 R
H13a H 0.6022(7) 0.5206(7) 0.8244(10) 0.0737(10) Uiso 1.000000 GR
H13b H 0.4939(6) 0.4970(9) 0.7426(3) 0.0737(10) Uiso 1.000000 GR
H13c H 0.5548(12) 0.4335(3) 0.8374(9) 0.0737(10) Uiso 1.000000 GR
H20a H 0.9842(8) 0.5690(5) 0.3526(13) 0.0763(10) Uiso 1.000000 GR
H20b H 0.9370(3) 0.4840(5) 0.3161(17) 0.0763(10) Uiso 1.000000 GR
H20c H 1.0079(6) 0.5305(9) 0.2033(5) 0.0763(10) Uiso 1.000000 GR
H14a H 0.5006(7) 0.4075(3) 0.5339(16) 0.0705(9) Uiso 1.000000 GR
H14b H 0.6130(7) 0.3693(7) 0.4857(11) 0.0705(9) Uiso 1.000000 GR
H14c H 0.5576(12) 0.3422(4) 0.6288(6) 0.0705(9) Uiso 1.000000 GR
H21a H 0.8183(4) 0.6807(5) 0.1138(16) 0.0778(10) Uiso 1.000000 GR
H21b H 0.9089(13) 0.6899(4) 0.2323(4) 0.0778(10) Uiso 1.000000 GR
H21c H 0.9385(10) 0.64889(18) 0.0869(13) 0.0778(10) Uiso 1.000000 GR
H15a H 0.7884(6) 0.3997(9) 0.6276(3) 0.0676(9) Uiso 1.000000 GR
H15b H 0.7822(7) 0.4591(3) 0.7567(15) 0.0676(9) Uiso 1.000000 GR
H15c H 0.7276(2) 0.3741(7) 0.7680(14) 0.0676(9) Uiso 1.000000 GR
H19a H 0.7842(13) 0.4709(4) 0.1327(5) 0.0777(10) Uiso 1.000000 GR
H19b H 0.7367(8) 0.5481(5) 0.0598(12) 0.0777(10) Uiso 1.000000 GR
H19c H 0.8565(6) 0.5186(9) 0.0230(8) 0.0777(10) Uiso 1.000000 GR
H1a H 0.0981(10) 0.7364(8) 0.8302(5) 0.0813(11) Uiso 1.000000 GR
H1b H 0.1880(2) 0.7112(5) 0.9419(17) 0.0813(11) Uiso 1.000000 GR
H1c H 0.1018(11) 0.7781(3) 0.9798(13) 0.0813(11) Uiso 1.000000 GR

loop_
_atom_site_aniso_label
_atom_site_aniso_U_11
_atom_site_aniso_U_22
_atom_site_aniso_U_33
_atom_site_aniso_U_12
_atom_site_aniso_U_13
_atom_site_aniso_U_23
O2 0.0600(10) 0.0341(8) 0.0483(10) 0.0032(8) 0.0143(9) -0.0025(8)
O1 0.0533(10) 0.0437(9) 0.0472(11) 0.0138(9) 0.0037(9) -0.0070(8)
C9 0.0319(10) 0.0301(11) 0.0316(12) -0.0019(10) -0.0032(9) -0.0008(10)
C17 0.0289(10) 0.0353(11) 0.0280(12) -0.0033(10) -0.0034(9) -0.0003(10)
C11 0.0266(10) 0.0316(11) 0.0285(11) -0.0037(9) -0.0024(9) 0.0012(9)
C16 0.0310(10) 0.0298(11) 0.0348(12) -0.0008(10) 0.0008(10) -0.0016(10)
C22 0.0363(11) 0.0308(11) 0.0340(13) -0.0040(10) -0.0024(10) 0.0032(10)
C5 0.0408(12) 0.0323(12) 0.0337(12) 0.0053(10) -0.0061(11) -0.0016(10)
C10 0.0301(10) 0.0325(11) 0.0302(11) -0.0015(9) -0.0014(9) -0.0016(10)
C18 0.0362(12) 0.0406(12) 0.0329(12) -0.0017(10) 0.0029(10) 0.0025(11)
C2 0.0437(12) 0.0360(12) 0.0340(13) 0.0145(11) -0.0077(10) -0.0044(11)
C12 0.0322(11) 0.0308(11) 0.0359(12) -0.0020(9) 0.0007(10) 0.0038(10)
C3 0.0389(12) 0.0341(11) 0.0414(14) 0.0033(11) -0.0048(11) -0.0020(11)
C7 0.0588(15) 0.0259(11) 0.0426(14) 0.0107(11) -0.0068(13) -0.0068(11)
C4 0.0397(12) 0.0302(11) 0.0424(15) 0.0053(10) -0.0046(11) -0.0083(10)
C6 0.0508(13) 0.0285(11) 0.0452(15) 0.0024(11) -0.0043(12) 0.0039(11)
C8 0.0422(12) 0.0337(12) 0.0352(12) -0.0003(11) -0.0044(10) 0.0021(10)
C13 0.0507(14) 0.0531(15) 0.0434(15) 0.0066(13) 0.0141(13) 0.0159(13)
C20 0.0379(13) 0.0637(17) 0.0510(16) 0.0047(13) 0.0044(12) -0.0003(14)
C14 0.0481(13) 0.0360(12) 0.0568(16) -0.0109(11) -0.0078(13) 0.0089(13)
C21 0.0508(14) 0.0543(15) 0.0505(16) -0.0065(13) 0.0127(13) 0.0079(13)
C15 0.0424(13) 0.0477(14) 0.0451(15) 0.0018(12) -0.0036(11) 0.0117(13)
C19 0.0550(15) 0.0623(17) 0.0381(15) -0.0051(13) 0.0041(12) -0.0093(13)
C1 0.0452(14) 0.0587(16) 0.0586(18) 0.0087(13) 0.0072(13) -0.0114(14)

loop_
_atom_type_symbol
_atom_type_scat_dispersion_real
_atom_type_scat_dispersion_imag
_atom_type_scat_Cromer_Mann_a1
_atom_type_scat_Cromer_Mann_a2
_atom_type_scat_Cromer_Mann_a3
_atom_type_scat_Cromer_Mann_a4
_atom_type_scat_Cromer_Mann_b1
_atom_type_scat_Cromer_Mann_b2
_atom_type_scat_Cromer_Mann_b3
_atom_type_scat_Cromer_Mann_b4
_atom_type_scat_Cromer_Mann_c
_atom_type_scat_source
_atom_type_scat_dispersion_source
C 0.00347 0.00161 2.31000 1.02000 1.58860 0.86500 20.84390 10.20750 0.56870 51.65120 0.21560 'International Tables Volume C Table 6.1.1.4 (pp. 500-502)' 'Henke, Gullikson and Davis, At. Data and Nucl. Data Tables, 1993, 54, 2'
H 0.00000 0.00000 0.49300 0.32291 0.14019 0.04081 10.51090 26.12570 3.14236 57.79970 0.00304 'International Tables Volume C Table 6.1.1.4 (pp. 500-502)' 'Henke, Gullikson and Davis, At. Data and Nucl. Data Tables, 1993, 54, 2'
O 0.01158 0.00611 3.04850 2.28680 1.54630 0.86700 13.27710 5.70110 0.32390 32.90890 0.25080 'International Tables Volume C Table 6.1.1.4 (pp. 500-502)' 'Henke, Gullikson and Davis, At. Data and Nucl. Data Tables, 1993, 54, 2'

loop_
_geom_angle_atom_site_label_1
_geom_angle_atom_site_label_2
_geom_angle_atom_site_label_3
_geom_angle
_geom_angle_site_symmetry_1
_geom_angle_site_symmetry_3
C1 O1 C2 117.74(18) . .
C10 C9 C22 117.06(18) . .
C8 C9 C22 119.48(19) . .
C8 C9 C10 123.5(2) . .
C22 C17 C16 117.91(19) . .
C18 C17 C16 119.20(18) . .
C18 C17 C22 122.86(19) . .
C10 C11 C16 118.37(18) . .
C12 C11 C16 119.42(17) . .
C12 C11 C10 122.18(19) . .
C17 C16 O2 120.44(19) . .
C11 C16 O2 120.63(19) . .
C11 C16 C17 118.93(18) . .
C17 C22 C9 123.26(19) . .
H22 C22 C9 118.37(11) . .
H22 C22 C17 118.37(13) . .
C6 C5 C4 117.0(2) . .
C8 C5 C4 123.41(19) . .
C8 C5 C6 119.6(2) . .
C11 C10 C9 123.1(2) . .
H10 C10 C9 118.43(12) . .
H10 C10 C11 118.43(12) . .
C20 C18 C17 110.70(19) . .
C21 C18 C17 111.22(19) . .
C21 C18 C20 107.24(19) . .
C19 C18 C17 109.67(18) . .
C19 C18 C20 109.87(19) . .
C19 C18 C21 108.1(2) . .
C3 C2 O1 124.2(2) . .
C7 C2 O1 115.67(19) . .
C7 C2 C3 120.1(2) . .
C13 C12 C11 111.02(17) . .
C14 C12 C11 109.64(18) . .
C14 C12 C13 108.34(19) . .
C15 C12 C11 111.12(17) . .
C15 C12 C13 107.0(2) . .
C15 C12 C14 109.68(17) . .
C4 C3 C2 119.2(2) . .
H3 C3 C2 120.39(14) . .
H3 C3 C4 120.39(13) . .
C6 C7 C2 119.9(2) . .
H7 C7 C2 120.04(13) . .
H7 C7 C6 120.04(13) . .
C3 C4 C5 122.1(2) . .
H4 C4 C5 118.93(13) . .
H4 C4 C3 118.93(13) . .
C7 C6 C5 121.5(2) . .
H6 C6 C5 119.27(14) . .
H6 C6 C7 119.27(13) . .
C5 C8 C9 128.4(2) . .
H8 C8 C9 115.78(13) . .
H8 C8 C5 115.78(12) . .
H13a C13 C12 109.5 . .
H13b C13 C12 109.5 . .
H13b C13 H13a 109.5 . .
H13c C13 C12 109.5 . .
H13c C13 H13a 109.5 . .
H13c C13 H13b 109.5 . .
H20a C20 C18 109.5 . .
H20b C20 C18 109.5 . .
H20b C20 H20a 109.5 . .
H20c C20 C18 109.5 . .
H20c C20 H20a 109.5 . .
H20c C20 H20b 109.5 . .
H14a C14 C12 109.5 . .
H14b C14 C12 109.5 . .
H14b C14 H14a 109.5 . .
H14c C14 C12 109.5 . .
H14c C14 H14a 109.5 . .
H14c C14 H14b 109.5 . .
H21a C21 C18 109.5 . .
H21b C21 C18 109.5 . .
H21b C21 H21a 109.5 . .
H21c C21 C18 109.5 . .
H21c C21 H21a 109.5 . .
H21c C21 H21b 109.5 . .
H15a C15 C12 109.5 . .
H15b C15 C12 109.5 . .
H15b C15 H15a 109.5 . .
H15c C15 C12 109.5 . .
H15c C15 H15a 109.5 . .
H15c C15 H15b 109.5 . .
H19a C19 C18 109.5 . .
H19b C19 C18 109.5 . .
H19b C19 H19a 109.5 . .
H19c C19 C18 109.5 . .
H19c C19 H19a 109.5 . .
H19c C19 H19b 109.5 . .
H1a C1 O1 109.5 . .
H1b C1 O1 109.5 . .
H1b C1 H1a 109.5 . .
H1c C1 O1 109.5 . .
H1c C1 H1a 109.5 . .
H1c C1 H1b 109.5 . .

loop_
_geom_bond_atom_site_label_1
_geom_bond_atom_site_label_2
_geom_bond_distance
_geom_bond_site_symmetry_2
O2 C16 1.235(3) .
O1 C2 1.367(3) .
O1 C1 1.425(3) .
C9 C22 1.444(3) .
C9 C10 1.441(3) .
C9 C8 1.363(3) .
C17 C16 1.484(3) .
C17 C22 1.347(3) .
C17 C18 1.534(3) .
C11 C16 1.483(3) .
C11 C10 1.341(3) .
C11 C12 1.535(3) .
C22 H22 0.9300 .
C5 C4 1.388(3) .
C5 C6 1.404(3) .
C5 C8 1.461(3) .
C10 H10 0.9300 .
C18 C20 1.534(3) .
C18 C21 1.531(3) .
C18 C19 1.536(3) .
C2 C3 1.382(3) .
C2 C7 1.385(3) .
C12 C13 1.525(3) .
C12 C14 1.538(3) .
C12 C15 1.545(3) .
C3 C4 1.387(3) .
C3 H3 0.9300 .
C7 C6 1.376(3) .
C7 H7 0.9300 .
C4 H4 0.9300 .
C6 H6 0.9300 .
C8 H8 0.9300 .
C13 H13a 0.9600 .
C13 H13b 0.9600 .
C13 H13c 0.9600 .
C20 H20a 0.9600 .
C20 H20b 0.9600 .
C20 H20c 0.9600 .
C14 H14a 0.9600 .
C14 H14b 0.9600 .
C14 H14c 0.9600 .
C21 H21a 0.9600 .
C21 H21b 0.9600 .
C21 H21c 0.9600 .
C15 H15a 0.9600 .
C15 H15b 0.9600 .
C15 H15c 0.9600 .
C19 H19a 0.9600 .
C19 H19b 0.9600 .
C19 H19c 0.9600 .
C1 H1a 0.9600 .
C1 H1b 0.9600 .
C1 H1c 0.9600 .
